data_7719876
loop_
_publ_author_name
'Yadav, Archana'
'Dewan, Sayari'
'Chaudhary, Kajal'
'Butcher, Ray J.'
'Singh, Ritika Gautam'
'Angamuthu, Raja'

_publ_section_title
;
 Hemiparetic koneramine NNP ligand comprising strategic hard and soft
 donors: transition metal complexes, CS<sub>2</sub> activation and
 therapeutic potential.
;
_journal_issue 47
_journal_name_full 'Dalton transactions (Cambridge, England : 2003)'
_journal_page_first 17471
_journal_page_last 17478
_journal_paper_doi 10.1039/d5dt02106e
_journal_volume 54
_journal_year 2025
_chemical_formula_moiety '2(C51 H45 Cu N3 P2), 2(B F4), 2.5[CH2Cl2], 1.5[CH2Cl2]'
_chemical_formula_sum 'C106 H98 B2 Cl8 Cu2 F8 N6 P4'
_chemical_formula_weight 2164.242
_chemical_name_systematic 13junb
_space_group_crystal_system triclinic
_space_group_IT_number 2
_space_group_name_Hall '-P 1'
_space_group_name_H-M_alt 'P -1'
_symmetry_Int_Tables_number 2
_atom_sites_solution_primary dual
_audit_creation_date 2024-07-24
_audit_creation_method
;
Olex2 1.5
(compiled 2023.03.06 svn.rbb2c1857 for OlexSys, GUI svn.r6817)
;
_audit_update_record
;
2025-07-14 deposited with the CCDC.	2025-11-10 downloaded from the CCDC.
;
_cell_angle_alpha 101.962(3)
_cell_angle_beta 103.969(2)
_cell_angle_gamma 98.689(2)
_cell_formula_units_Z 2
_cell_length_a 13.501(1)
_cell_length_b 15.6110(11)
_cell_length_c 25.256(2)
_cell_measurement_reflns_used 9056
_cell_measurement_temperature 273.15
_cell_measurement_theta_max 28.23
_cell_measurement_theta_min 2.59
_cell_volume 4938.8(6)
_computing_cell_refinement 'SAINT V8.38A (Bruker, 2018)'
_computing_data_reduction 'SAINT V8.38A (Bruker, 2018)'
_computing_molecular_graphics 'Olex2 1.5 (Dolomanov et al., 2009)'
_computing_publication_material 'Olex2 1.5 (Dolomanov et al., 2009)'
_computing_structure_refinement 'olex2.refine 1.5 (Bourhis et al., 2015)'
_computing_structure_solution 'SHELXT 2018/2 (Sheldrick, 2018)'
_diffrn_ambient_temperature 273.15
_diffrn_measured_fraction_theta_full 0.9983
_diffrn_measured_fraction_theta_max 0.9976
_diffrn_measurement_device_type 'Bruker APEX-II CCD'
_diffrn_measurement_method '\f and \w scans'
_diffrn_radiation_type 'Mo K\a'
_diffrn_radiation_wavelength 0.71073
_diffrn_reflns_av_R_equivalents 0.0589
_diffrn_reflns_av_unetI/netI 0.0523
_diffrn_reflns_Laue_measured_fraction_full 0.9983
_diffrn_reflns_Laue_measured_fraction_max 0.9976
_diffrn_reflns_limit_h_max 18
_diffrn_reflns_limit_h_min -18
_diffrn_reflns_limit_k_max 20
_diffrn_reflns_limit_k_min -20
_diffrn_reflns_limit_l_max 33
_diffrn_reflns_limit_l_min -33
_diffrn_reflns_number 107944
_diffrn_reflns_point_group_measured_fraction_full 0.9983
_diffrn_reflns_point_group_measured_fraction_max 0.9976
_diffrn_reflns_theta_full 25.2417
_diffrn_reflns_theta_max 28.32
_diffrn_reflns_theta_min 1.90
_diffrn_source_current 0.0
_diffrn_source_power 0.0
_diffrn_source_voltage 0.0
_diffrn_standards_number 0
_exptl_absorpt_coefficient_mu 0.779
_exptl_absorpt_correction_T_max 0.7457
_exptl_absorpt_correction_T_min 0.6936
_exptl_absorpt_correction_type none
_exptl_absorpt_process_details
;
SADABS-2016/2 (Bruker,2016/2) was used for absorption correction.
wR2(int) was 0.1060 before and 0.0627 after correction.
The Ratio of minimum to maximum transmission is 0.9301.
The \l/2 correction factor is Not present.
;
_exptl_crystal_colour 'metallic whiteish colourless'
_exptl_crystal_colour_lustre metallic
_exptl_crystal_colour_modifier whiteish
_exptl_crystal_colour_primary colourless
_exptl_crystal_density_diffrn 1.455
_exptl_crystal_description needle
_exptl_crystal_F_000 2229.808
_exptl_crystal_preparation dcm/hexane
_exptl_crystal_recrystallization_method 'slow diffusion'
_exptl_crystal_size_max 0.21
_exptl_crystal_size_mid 0.18
_exptl_crystal_size_min 0.16
_refine_diff_density_max 0.6611
_refine_diff_density_min -0.6863
_refine_diff_density_rms 0.1109
_refine_ls_d_res_high 0.7490
_refine_ls_d_res_low 10.6998
_refine_ls_goodness_of_fit_ref 1.0758
_refine_ls_hydrogen_treatment constr
_refine_ls_matrix_type full
_refine_ls_number_constraints 174
_refine_ls_number_parameters 1117
_refine_ls_number_reflns 24521
_refine_ls_number_restraints 0
_refine_ls_restrained_S_all 1.0758
_refine_ls_R_factor_all 0.0719
_refine_ls_R_factor_gt 0.0468
_refine_ls_shift/su_max -0.0003
_refine_ls_shift/su_mean 0.0001
_refine_ls_structure_factor_coef Fsqd
_refine_ls_weighting_details 'w=1/[\s^2^(Fo^2^)+(0.0572P)^2^+3.7155P] where P=(Fo^2^+2Fc^2^)/3'
_refine_ls_weighting_scheme calc
_refine_ls_wR_factor_gt 0.1178
_refine_ls_wR_factor_ref 0.1371
_reflns_Friedel_coverage 0.0
_reflns_limit_h_max 17
_reflns_limit_h_min -18
_reflns_limit_k_max 20
_reflns_limit_k_min -20
_reflns_limit_l_max 33
_reflns_limit_l_min 0
_reflns_number_gt 17885
_reflns_number_total 24521
_reflns_threshold_expression I>=2u(I)
_cod_data_source_file d5dt02106e2.cif
_cod_data_source_block 13junb
_cod_depositor_comments 'Adding full bibliography for 7719863--7719876.cif.'
_cod_original_cell_volume 4938.9(7)
_cod_database_code 7719876
_olex2_refinement_description
;
1. Fixed Uiso
 At 1.2 times of:
  All C(H) groups, All C(H,H) groups
2.a Ternary CH refined with riding coordinates:
 C6(H6), C6'(H6')
2.b Secondary CH2 refined with riding coordinates:
 C14(H14a,H14b), C7(H7a,H7b), C15(H15a,H15b), C15'(H15c,H15d), C14'(H14c,H14d),
  C7'(H7'a,H7'b)
2.c Aromatic/amide H refined with riding coordinates:
 C30(H30), C4(H4), C29'(H29'), C29(H29), C21(H21), C30'(H30'), C27(H27),
 C11(H11), C41(H41), C39(H39), C12(H12), C9'(H9'), C10'(H10'), C31(H31),
 C17'(H17'), C35(H35), C39'(H39'), C23(H23), C47'(H47'), C33(H33), C50'(H50'),
 C51'(H51'), C49(H49), C9(H9), C18'(H18'), C1(H1), C26(H26), C45'(H45'),
 C17(H17), C18(H18), C45(H45), C20(H20), C49'(H49'), C47(H47), C3(H3), C10(H10),
  C35'(H35'), C42(H42), C51(H51), C48(H48), C48'(H48'), C19(H19), C27'(H27'),
 C21'(H21'), C38(H38), C44'(H44'), C11'(H11'), C25(H25), C20'(H20'), C2(H2),
 C37'(H37'), C36(H36), C19'(H19'), C37(H37), C12'(H12'), C31'(H31'), C41'(H41'),
  C38'(H38'), C50(H50), C24(H24), C26'(H26'), C36'(H36'), C32(H32), C4'(H4'),
 C2'(H2'), C43(H43), C3'(H3'), C1'(H1'), C43'(H43'), C33'(H33'), C42'(H42'),
 C44(H44), C25'(H25'), C23'(H23'), C32'(H32'), C24'(H24')
;
_smtbx_masks_void_probe_radius 1.2
_smtbx_masks_void_truncation_radius 1.2
_olex2_submission_special_instructions 'No special instructions were received'

loop_
_space_group_symop_id
_space_group_symop_operation_xyz
1 x,y,z
2 -x,-y,-z

loop_
_atom_site_label
_atom_site_type_symbol
_atom_site_fract_x
_atom_site_fract_y
_atom_site_fract_z
_atom_site_U_iso_or_equiv
_atom_site_adp_type
_atom_site_occupancy
_atom_site_refinement_flags_posn
Cu1 Cu 0.10785(2) 0.500859(18) 0.678068(12) 0.01575(7) Uani 1.000000 .
Cu1' Cu 0.64414(2) 0.973082(19) 0.779521(12) 0.01817(7) Uani 1.000000 .
P5 P 0.23342(5) 0.43234(4) 0.71306(3) 0.01676(12) Uani 1.000000 .
P3 P -0.05179(5) 0.47560(4) 0.69128(3) 0.01617(12) Uani 1.000000 .
P3' P 0.52303(5) 1.04613(4) 0.74523(3) 0.01884(13) Uani 1.000000 .
P5' P 0.79986(5) 0.98042(4) 0.76066(3) 0.01994(13) Uani 1.000000 .
F4' F 0.26131(14) 0.86116(11) 0.90965(7) 0.0371(4) Uani 1.000000 .
F3' F 0.20946(15) 0.72016(12) 0.85207(8) 0.0442(5) Uani 1.000000 .
F2 F 0.45681(17) 0.61539(13) 0.55947(8) 0.0476(5) Uani 1.000000 .
F3 F 0.38302(16) 0.73132(14) 0.54277(9) 0.0528(5) Uani 1.000000 .
N4 N 0.15046(16) 0.74454(13) 0.63238(9) 0.0195(4) Uani 1.000000 .
F1' F 0.35095(17) 0.81480(14) 0.84852(9) 0.0544(5) Uani 1.000000 .
N2 N 0.12256(15) 0.64145(13) 0.68429(8) 0.0164(4) Uani 1.000000 .
F2' F 0.35807(17) 0.75843(14) 0.92530(9) 0.0578(6) Uani 1.000000 .
F4 F 0.40939(17) 0.70381(15) 0.62885(8) 0.0564(6) Uani 1.000000 .
N1 N 0.11260(15) 0.49856(13) 0.59516(8) 0.0173(4) Uani 1.000000 .
N4' N 0.59499(17) 0.75259(13) 0.84907(9) 0.0210(4) Uani 1.000000 .
N2' N 0.61870(15) 0.83692(13) 0.78463(8) 0.0167(4) Uani 1.000000 .
F1 F 0.54803(16) 0.75679(16) 0.60091(11) 0.0694(7) Uani 1.000000 .
N1' N 0.65701(18) 0.99555(14) 0.86595(9) 0.0226(5) Uani 1.000000 .
C16 C 0.12385(19) 0.79403(15) 0.59397(10) 0.0184(5) Uani 1.000000 .
C6 C 0.09919(18) 0.65291(15) 0.62612(10) 0.0152(4) Uani 1.000000 .
H6 H 0.02363(18) 0.64657(15) 0.61131(10) 0.0182(5) Uiso 1.000000 R
C30 C -0.1545(2) 0.53120(17) 0.83324(11) 0.0252(6) Uani 1.000000 .
H30 H -0.2107(2) 0.55174(17) 0.84278(11) 0.0302(7) Uiso 1.000000 R
C5 C 0.13482(18) 0.58212(16) 0.58805(10) 0.0168(5) Uani 1.000000 .
C28 C -0.06423(18) 0.48887(15) 0.76288(10) 0.0171(5) Uani 1.000000 .
C14 C 0.23083(18) 0.69701(16) 0.71060(10) 0.0185(5) Uani 1.000000 .
H14a H 0.24472(18) 0.71680(16) 0.75121(10) 0.0222(6) Uiso 1.000000 R
H14b H 0.28211(18) 0.66297(16) 0.70228(10) 0.0222(6) Uiso 1.000000 R
C22 C -0.13704(19) 0.36766(16) 0.65160(10) 0.0187(5) Uani 1.000000 .
C4 C 0.1828(2) 0.60139(17) 0.54812(11) 0.0225(5) Uani 1.000000 .
H4 H 0.1991(2) 0.65993(17) 0.54514(11) 0.0270(6) Uiso 1.000000 R
C29' C 0.9092(2) 0.95213(16) 0.67838(11) 0.0226(5) Uani 1.000000 .
H29' H 0.9678(2) 0.95728(16) 0.70814(11) 0.0272(6) Uiso 1.000000 R
C16' C 0.6384(2) 0.70030(16) 0.88250(10) 0.0210(5) Uani 1.000000 .
C29 C -0.1483(2) 0.51837(17) 0.77796(11) 0.0230(5) Uani 1.000000 .
H29 H -0.2011(2) 0.52968(17) 0.75072(11) 0.0276(6) Uiso 1.000000 R
C21 C 0.1873(2) 0.87725(16) 0.59980(12) 0.0224(5) Uani 1.000000 .
H21 H 0.2466(2) 0.89981(16) 0.63035(12) 0.0269(6) Uiso 1.000000 R
C30' C 0.9171(2) 0.93552(17) 0.62351(12) 0.0268(6) Uani 1.000000 .
H30' H 0.9808(2) 0.93005(17) 0.61657(12) 0.0321(7) Uiso 1.000000 R
C8 C -0.06370(19) 0.64940(16) 0.68145(10) 0.0192(5) Uani 1.000000 .
C27 C -0.1916(2) 0.31174(18) 0.67624(12) 0.0280(6) Uani 1.000000 .
H27 H -0.1901(2) 0.33117(18) 0.71386(12) 0.0336(7) Uiso 1.000000 R
C11 C -0.2729(2) 0.60229(19) 0.61557(11) 0.0257(6) Uani 1.000000 .
H11 H -0.3421(2) 0.58651(19) 0.59361(11) 0.0309(7) Uiso 1.000000 R
C7 C 0.05008(19) 0.67949(16) 0.71512(10) 0.0186(5) Uani 1.000000 .
H7a H 0.05917(19) 0.66152(16) 0.75022(10) 0.0224(6) Uiso 1.000000 R
H7b H 0.06914(19) 0.74438(16) 0.72441(10) 0.0224(6) Uiso 1.000000 R
C41 C 0.2797(2) 0.51673(18) 0.82590(11) 0.0247(5) Uani 1.000000 .
H41 H 0.2744(2) 0.56773(18) 0.81274(11) 0.0296(7) Uiso 1.000000 R
C39 C 0.4489(2) 0.43346(18) 0.74007(12) 0.0261(6) Uani 1.000000 .
H39 H 0.4361(2) 0.39884(18) 0.76452(12) 0.0313(7) Uiso 1.000000 R
C15 C 0.23463(19) 0.77739(16) 0.68447(10) 0.0201(5) Uani 1.000000 .
H15a H 0.30132(19) 0.79335(16) 0.67706(10) 0.0242(6) Uiso 1.000000 R
H15b H 0.22242(19) 0.82907(16) 0.70888(10) 0.0242(6) Uiso 1.000000 R
C12 C -0.2228(2) 0.53715(17) 0.63356(11) 0.0218(5) Uani 1.000000 .
H12 H -0.2591(2) 0.47793(17) 0.62332(11) 0.0262(6) Uiso 1.000000 R
C9' C 0.8393(2) 0.74204(18) 0.79699(11) 0.0238(5) Uani 1.000000 .
H9' H 0.7973(2) 0.68635(18) 0.79207(11) 0.0285(6) Uiso 1.000000 R
C40 C 0.26050(19) 0.43324(17) 0.78737(11) 0.0205(5) Uani 1.000000 .
C22' C 0.8951(2) 1.08397(18) 0.79948(12) 0.0253(6) Uani 1.000000 .
C8' C 0.79391(19) 0.80785(17) 0.77760(10) 0.0195(5) Uani 1.000000 .
C34' C 0.5779(2) 1.16497(16) 0.78054(11) 0.0218(5) Uani 1.000000 .
C10' C 0.9456(2) 0.75676(19) 0.82356(11) 0.0277(6) Uani 1.000000 .
H10' H 0.9742(2) 0.71121(19) 0.83570(11) 0.0333(7) Uiso 1.000000 R
C31 C -0.0771(2) 0.51334(18) 0.87389(11) 0.0268(6) Uani 1.000000 .
H31 H -0.0803(2) 0.52249(18) 0.91097(11) 0.0322(7) Uiso 1.000000 R
C17' C 0.5833(2) 0.61365(17) 0.87757(12) 0.0255(6) Uani 1.000000 .
H17' H 0.5183(2) 0.59120(17) 0.85123(12) 0.0306(7) Uiso 1.000000 R
C35 C 0.3864(2) 0.51337(17) 0.67115(11) 0.0226(5) Uani 1.000000 .
H35 H 0.3320(2) 0.53174(17) 0.64909(11) 0.0271(6) Uiso 1.000000 R
C39' C 0.5243(2) 1.22009(18) 0.80789(12) 0.0275(6) Uani 1.000000 .
H39' H 0.4551(2) 1.19840(18) 0.80603(12) 0.0331(7) Uiso 1.000000 R
C23 C -0.1407(2) 0.33713(17) 0.59502(11) 0.0222(5) Uani 1.000000 .
H23 H -0.1032(2) 0.37343(17) 0.57850(11) 0.0267(6) Uiso 1.000000 R
C40' C 0.4901(2) 1.04046(18) 0.67007(11) 0.0231(5) Uani 1.000000 .
C47' C 0.3131(2) 1.06132(19) 0.72870(12) 0.0276(6) Uani 1.000000 .
H47' H 0.3191(2) 1.08116(19) 0.69712(12) 0.0331(7) Uiso 1.000000 R
C33 C 0.0117(2) 0.47001(19) 0.80388(12) 0.0280(6) Uani 1.000000 .
H33 H 0.0679(2) 0.44927(19) 0.79447(12) 0.0336(7) Uiso 1.000000 R
C50' C 0.2922(2) 0.9980(2) 0.82081(13) 0.0328(6) Uani 1.000000 .
H50' H 0.2846(2) 0.9756(2) 0.85131(13) 0.0393(8) Uiso 1.000000 R
C5' C 0.6362(2) 0.91919(16) 0.88207(10) 0.0215(5) Uani 1.000000 .
C28' C 0.8141(2) 0.96119(16) 0.68931(11) 0.0210(5) Uani 1.000000 .
C46 C 0.19017(19) 0.31341(16) 0.67641(10) 0.0187(5) Uani 1.000000 .
C51' C 0.3835(2) 0.99851(17) 0.80483(11) 0.0249(5) Uani 1.000000 .
H51' H 0.4372(2) 0.97673(17) 0.82484(11) 0.0299(7) Uiso 1.000000 R
C49 C 0.1108(2) 0.13395(17) 0.61886(11) 0.0261(6) Uani 1.000000 .
H49 H 0.0849(2) 0.07383(17) 0.60004(11) 0.0313(7) Uiso 1.000000 R
C9 C -0.1153(2) 0.71290(17) 0.66293(11) 0.0232(5) Uani 1.000000 .
H9 H -0.0795(2) 0.77218(17) 0.67244(11) 0.0279(6) Uiso 1.000000 R
C18' C 0.6253(3) 0.56158(18) 0.91162(12) 0.0306(6) Uani 1.000000 .
H18' H 0.5879(3) 0.50442(18) 0.90782(12) 0.0368(8) Uiso 1.000000 R
C1 C 0.1351(2) 0.43195(16) 0.55998(10) 0.0215(5) Uani 1.000000 .
H1 H 0.1194(2) 0.37400(16) 0.56405(10) 0.0258(6) Uiso 1.000000 R
C26 C -0.2483(2) 0.2269(2) 0.64466(13) 0.0363(7) Uani 1.000000 .
H26 H -0.2835(2) 0.1894(2) 0.66145(13) 0.0436(8) Uiso 1.000000 R
C45' C 0.4641(2) 0.95508(19) 0.63250(11) 0.0266(6) Uani 1.000000 .
H45' H 0.4651(2) 0.90458(19) 0.64656(11) 0.0319(7) Uiso 1.000000 R
C17 C 0.0342(2) 0.76298(16) 0.54729(10) 0.0212(5) Uani 1.000000 .
H17 H -0.0088(2) 0.70767(16) 0.54211(10) 0.0254(6) Uiso 1.000000 R
C18 C 0.0094(2) 0.81369(17) 0.50918(11) 0.0241(5) Uani 1.000000 .
H18 H -0.0510(2) 0.79274(17) 0.47914(11) 0.0289(6) Uiso 1.000000 R
C45 C 0.2670(2) 0.35701(18) 0.80761(12) 0.0264(6) Uani 1.000000 .
H45 H 0.2540(2) 0.30110(18) 0.78251(12) 0.0316(7) Uiso 1.000000 R
C20 C 0.1621(2) 0.92606(17) 0.56036(12) 0.0258(6) Uani 1.000000 .
H20 H 0.2059(2) 0.98053(17) 0.56451(12) 0.0309(7) Uiso 1.000000 R
C49' C 0.2125(2) 1.0307(2) 0.79135(14) 0.0386(7) Uani 1.000000 .
H49' H 0.1521(2) 1.0318(2) 0.80278(14) 0.0463(9) Uiso 1.000000 R
C6' C 0.65296(19) 0.83614(15) 0.84468(10) 0.0177(5) Uani 1.000000 .
H6' H 0.72759(19) 0.83550(15) 0.85487(10) 0.0213(6) Uiso 1.000000 R
C15' C 0.5056(2) 0.71435(17) 0.79897(11) 0.0229(5) Uani 1.000000 .
H15c H 0.4411(2) 0.70249(17) 0.80920(11) 0.0275(6) Uiso 1.000000 R
H15d H 0.5148(2) 0.65931(17) 0.77643(11) 0.0275(6) Uiso 1.000000 R
C47 C 0.2505(2) 0.26494(17) 0.64909(11) 0.0231(5) Uani 1.000000 .
H47 H 0.3173(2) 0.29239(17) 0.65007(11) 0.0277(6) Uiso 1.000000 R
C46' C 0.3955(2) 1.03147(16) 0.75897(11) 0.0207(5) Uani 1.000000 .
C3 C 0.2064(2) 0.53164(19) 0.51248(11) 0.0269(6) Uani 1.000000 .
H3 H 0.2391(2) 0.54286(19) 0.48540(11) 0.0323(7) Uiso 1.000000 R
C14' C 0.50666(19) 0.78842(16) 0.76753(11) 0.0205(5) Uani 1.000000 .
H14c H 0.48186(19) 0.76300(16) 0.72706(11) 0.0246(6) Uiso 1.000000 R
H14d H 0.46279(19) 0.82868(16) 0.77840(11) 0.0246(6) Uiso 1.000000 R
C10 C -0.2191(2) 0.69038(19) 0.63060(11) 0.0273(6) Uani 1.000000 .
H10 H -0.2521(2) 0.73430(19) 0.61915(11) 0.0328(7) Uiso 1.000000 R
C35' C 0.6817(2) 1.19916(18) 0.78367(12) 0.0276(6) Uani 1.000000 .
H35' H 0.7181(2) 1.16326(18) 0.76499(12) 0.0332(7) Uiso 1.000000 R
C13 C -0.11918(19) 0.55947(16) 0.66662(10) 0.0186(5) Uani 1.000000 .
C42 C 0.3066(2) 0.5240(2) 0.88334(12) 0.0312(6) Uani 1.000000 .
H42 H 0.3200(2) 0.5798(2) 0.90867(12) 0.0374(7) Uiso 1.000000 R
C51 C 0.0896(2) 0.27091(16) 0.67377(11) 0.0217(5) Uani 1.000000 .
H51 H 0.0487(2) 0.30301(16) 0.69144(11) 0.0260(6) Uiso 1.000000 R
C48 C 0.2100(2) 0.17517(17) 0.62034(12) 0.0271(6) Uani 1.000000 .
H48 H 0.2499(2) 0.14281(17) 0.60204(12) 0.0325(7) Uiso 1.000000 R
C48' C 0.2219(2) 1.0620(2) 0.74489(13) 0.0359(7) Uani 1.000000 .
H48' H 0.1678(2) 1.0831(2) 0.72479(13) 0.0431(8) Uiso 1.000000 R
C19 C 0.0737(2) 0.89589(17) 0.51511(12) 0.0260(6) Uani 1.000000 .
H19 H 0.0574(2) 0.92961(17) 0.48913(12) 0.0313(7) Uiso 1.000000 R
C7' C 0.67743(19) 0.78527(16) 0.75028(10) 0.0191(5) Uani 1.000000 .
H7'a H 0.66372(19) 0.79782(16) 0.71346(10) 0.0229(6) Uiso 1.000000 R
H7'b H 0.65164(19) 0.72167(16) 0.74473(10) 0.0229(6) Uiso 1.000000 R
C27' C 0.9448(2) 1.14054(18) 0.77376(13) 0.0304(6) Uani 1.000000 .
H27' H 0.9324(2) 1.12502(18) 0.73479(13) 0.0365(7) Uiso 1.000000 R
C34 C 0.36642(19) 0.46172(16) 0.70754(10) 0.0194(5) Uani 1.000000 .
C21' C 0.7350(2) 0.73218(18) 0.92349(11) 0.0267(6) Uani 1.000000 .
H21' H 0.7720(2) 0.78995(18) 0.92850(11) 0.0320(7) Uiso 1.000000 R
C38 C 0.5497(2) 0.4570(2) 0.73587(13) 0.0346(7) Uani 1.000000 .
H38 H 0.6043(2) 0.4381(2) 0.75732(13) 0.0415(8) Uiso 1.000000 R
C44' C 0.4370(2) 0.9453(2) 0.57451(12) 0.0345(7) Uani 1.000000 .
H44' H 0.4197(2) 0.8886(2) 0.54981(12) 0.0415(8) Uiso 1.000000 R
C11' C 1.0084(2) 0.8397(2) 0.83174(12) 0.0312(6) Uani 1.000000 .
H11' H 1.0796(2) 0.8504(2) 0.84929(12) 0.0375(8) Uiso 1.000000 R
C25 C -0.2526(2) 0.19822(18) 0.58838(13) 0.0317(6) Uani 1.000000 .
H25 H -0.2912(2) 0.14172(18) 0.56736(13) 0.0380(8) Uiso 1.000000 R
C20' C 0.7763(2) 0.6782(2) 0.95685(12) 0.0327(6) Uani 1.000000 .
H20' H 0.8414(2) 0.6998(2) 0.98322(12) 0.0392(8) Uiso 1.000000 R
C2 C 0.1807(2) 0.44558(18) 0.51788(11) 0.0251(6) Uani 1.000000 .
H2 H 0.1936(2) 0.39759(18) 0.49375(11) 0.0301(7) Uiso 1.000000 R
C37' C 0.6759(2) 1.33976(18) 0.84165(13) 0.0344(7) Uani 1.000000 .
H37' H 0.7088(2) 1.39789(18) 0.86248(13) 0.0412(8) Uiso 1.000000 R
C36 C 0.4877(2) 0.5377(2) 0.66757(12) 0.0301(6) Uani 1.000000 .
H36 H 0.5012(2) 0.5733(2) 0.64374(12) 0.0361(7) Uiso 1.000000 R
C19' C 0.7220(3) 0.5931(2) 0.95131(13) 0.0341(7) Uani 1.000000 .
H19' H 0.7498(3) 0.5575(2) 0.97382(13) 0.0409(8) Uiso 1.000000 R
C37 C 0.5682(2) 0.5088(2) 0.69963(13) 0.0344(7) Uani 1.000000 .
H37 H 0.6356(2) 0.5244(2) 0.69674(13) 0.0413(8) Uiso 1.000000 R
C12' C 0.9638(2) 0.9067(2) 0.81349(12) 0.0287(6) Uani 1.000000 .
H12' H 1.0060(2) 0.9628(2) 0.81981(12) 0.0344(7) Uiso 1.000000 R
C31' C 0.8299(3) 0.9272(2) 0.57930(12) 0.0335(7) Uani 1.000000 .
H31' H 0.8352(3) 0.9169(2) 0.54257(12) 0.0402(8) Uiso 1.000000 R
C41' C 0.4894(2) 1.1160(2) 0.64883(13) 0.0310(6) Uani 1.000000 .
H41' H 0.5067(2) 1.1730(2) 0.67318(13) 0.0372(8) Uiso 1.000000 R
C38' C 0.5731(3) 1.30738(19) 0.83801(13) 0.0343(7) Uani 1.000000 .
H38' H 0.5363(3) 1.34413(19) 0.85580(13) 0.0411(8) Uiso 1.000000 R
C50 C 0.0499(2) 0.18145(17) 0.64516(11) 0.0246(5) Uani 1.000000 .
H50 H -0.0171(2) 0.15376(17) 0.64369(11) 0.0295(7) Uiso 1.000000 R
C24 C -0.1992(2) 0.25366(18) 0.56309(12) 0.0276(6) Uani 1.000000 .
H24 H -0.2028(2) 0.23482(18) 0.52512(12) 0.0331(7) Uiso 1.000000 R
C13' C 0.8581(2) 0.89237(17) 0.78607(11) 0.0213(5) Uani 1.000000 .
C26' C 1.0132(3) 1.2206(2) 0.80599(15) 0.0458(9) Uani 1.000000 .
H26' H 1.0473(3) 1.2574(2) 0.78842(15) 0.0549(10) Uiso 1.000000 R
C36' C 0.7305(2) 1.28567(18) 0.81422(13) 0.0329(7) Uani 1.000000 .
H36' H 0.7998(2) 1.30763(18) 0.81642(13) 0.0395(8) Uiso 1.000000 R
C32 C 0.0053(2) 0.4816(2) 0.85867(12) 0.0338(7) Uani 1.000000 .
H32 H 0.0567(2) 0.4680(2) 0.88557(12) 0.0405(8) Uiso 1.000000 R
C4' C 0.6113(3) 0.91838(19) 0.93202(12) 0.0321(7) Uani 1.000000 .
H4' H 0.5946(3) 0.86456(19) 0.94146(12) 0.0385(8) Uiso 1.000000 R
C2' C 0.6345(3) 1.0772(2) 0.95225(13) 0.0385(7) Uani 1.000000 .
H2' H 0.6360(3) 1.1320(2) 0.97583(13) 0.0462(9) Uiso 1.000000 R
C43 C 0.3133(2) 0.4481(2) 0.90297(12) 0.0350(7) Uani 1.000000 .
H43 H 0.3315(2) 0.4530(2) 0.94159(12) 0.0421(8) Uiso 1.000000 R
C3' C 0.6114(3) 0.9987(2) 0.96777(13) 0.0406(8) Uani 1.000000 .
H3' H 0.5960(3) 0.9997(2) 1.00182(13) 0.0487(9) Uiso 1.000000 R
C1' C 0.6554(2) 1.07302(18) 0.90120(12) 0.0312(6) Uani 1.000000 .
H1' H 0.6690(2) 1.12605(18) 0.89041(12) 0.0374(8) Uiso 1.000000 R
C43' C 0.4360(2) 1.0202(2) 0.55413(13) 0.0376(7) Uani 1.000000 .
H43' H 0.4175(2) 1.0137(2) 0.51534(13) 0.0451(9) Uiso 1.000000 R
C33' C 0.7271(2) 0.9517(2) 0.64424(12) 0.0326(6) Uani 1.000000 .
H33' H 0.6632(2) 0.9572(2) 0.65085(12) 0.0391(8) Uiso 1.000000 R
C42' C 0.4619(2) 1.1049(2) 0.58987(14) 0.0387(7) Uani 1.000000 .
H42' H 0.4612(2) 1.1548(2) 0.57514(14) 0.0464(9) Uiso 1.000000 R
C44 C 0.2932(2) 0.3649(2) 0.86559(13) 0.0354(7) Uani 1.000000 .
H44 H 0.2971(2) 0.3141(2) 0.87913(13) 0.0425(8) Uiso 1.000000 R
C25' C 1.0305(3) 1.2455(2) 0.86328(15) 0.0477(9) Uani 1.000000 .
H25' H 1.0765(3) 1.2988(2) 0.88460(15) 0.0572(11) Uiso 1.000000 R
C23' C 0.9124(3) 1.1110(2) 0.85760(13) 0.0438(8) Uani 1.000000 .
H23' H 0.8785(3) 1.0748(2) 0.87556(13) 0.0526(10) Uiso 1.000000 R
B1' B 0.2954(3) 0.7884(2) 0.88398(14) 0.0291(7) Uani 1.000000 .
C32' C 0.7349(3) 0.9340(2) 0.58938(13) 0.0405(8) Uani 1.000000 .
H32' H 0.6761(3) 0.9267(2) 0.55935(13) 0.0486(9) Uiso 1.000000 R
C24' C 0.9794(3) 1.1910(2) 0.88901(15) 0.0524(10) Uani 1.000000 .
H24' H 0.9900(3) 1.2081(2) 0.92782(15) 0.0628(12) Uiso 1.000000 R
B1 B 0.4499(3) 0.7035(3) 0.58241(17) 0.0402(8) Uani 1.000000 .

loop_
_atom_site_aniso_label
_atom_site_aniso_U_11
_atom_site_aniso_U_22
_atom_site_aniso_U_33
_atom_site_aniso_U_12
_atom_site_aniso_U_13
_atom_site_aniso_U_23
Cu1 0.01560(14) 0.01576(14) 0.01840(15) 0.00470(11) 0.00755(12) 0.00554(11)
Cu1' 0.02092(16) 0.01675(14) 0.01811(15) 0.00351(12) 0.00754(12) 0.00514(11)
P5 0.0148(3) 0.0169(3) 0.0205(3) 0.0045(2) 0.0069(2) 0.0058(2)
P3 0.0148(3) 0.0172(3) 0.0193(3) 0.0043(2) 0.0082(2) 0.0061(2)
P3' 0.0217(3) 0.0180(3) 0.0203(3) 0.0052(3) 0.0100(3) 0.0068(2)
P5' 0.0190(3) 0.0206(3) 0.0210(3) 0.0015(3) 0.0074(3) 0.0068(3)
F4' 0.0407(10) 0.0378(9) 0.0329(9) 0.0116(8) 0.0141(8) 0.0023(8)
F3' 0.0480(11) 0.0359(10) 0.0376(10) 0.0046(9) 0.0002(9) 0.0023(8)
F2 0.0630(13) 0.0504(12) 0.0340(10) 0.0200(10) 0.0171(9) 0.0106(9)
F3 0.0427(11) 0.0572(13) 0.0592(13) 0.0093(10) 0.0029(10) 0.0310(11)
N4 0.0200(10) 0.0141(9) 0.0209(11) -0.0033(8) 0.0031(9) 0.0050(8)
F1' 0.0607(14) 0.0603(13) 0.0590(13) 0.0195(11) 0.0413(11) 0.0182(11)
N2 0.0180(10) 0.0162(9) 0.0158(10) 0.0039(8) 0.0063(8) 0.0035(8)
F2' 0.0587(13) 0.0541(13) 0.0554(13) 0.0227(11) -0.0069(11) 0.0218(10)
F4 0.0638(14) 0.0744(15) 0.0381(11) 0.0327(12) 0.0197(10) 0.0107(10)
N1 0.0170(10) 0.0167(9) 0.0166(10) 0.0020(8) 0.0050(8) 0.0014(8)
N4' 0.0214(11) 0.0173(10) 0.0215(11) -0.0002(8) 0.0046(9) 0.0041(8)
N2' 0.0163(10) 0.0170(9) 0.0161(10) 0.0023(8) 0.0051(8) 0.0032(8)
F1 0.0293(11) 0.0629(15) 0.101(2) 0.0034(10) 0.0040(12) 0.0085(13)
N1' 0.0320(12) 0.0167(10) 0.0180(10) 0.0021(9) 0.0086(9) 0.0022(8)
C16 0.0222(12) 0.0150(11) 0.0195(12) 0.0050(10) 0.0082(10) 0.0041(9)
C6 0.0163(11) 0.0145(10) 0.0149(11) 0.0015(9) 0.0057(9) 0.0038(9)
C30 0.0290(14) 0.0231(12) 0.0287(14) 0.0061(11) 0.0166(12) 0.0077(11)
C5 0.0139(11) 0.0195(11) 0.0155(11) 0.0017(9) 0.0037(9) 0.0034(9)
C28 0.0167(11) 0.0149(10) 0.0204(12) 0.0006(9) 0.0086(10) 0.0041(9)
C14 0.0146(11) 0.0184(11) 0.0177(12) -0.0001(9) 0.0005(9) 0.0020(9)
C22 0.0171(12) 0.0183(11) 0.0210(12) 0.0036(9) 0.0059(10) 0.0047(9)
C4 0.0219(13) 0.0247(12) 0.0231(13) 0.0038(10) 0.0093(10) 0.0082(10)
C29' 0.0240(13) 0.0195(12) 0.0252(13) 0.0034(10) 0.0097(11) 0.0049(10)
C16' 0.0276(13) 0.0211(12) 0.0193(12) 0.0070(10) 0.0132(11) 0.0071(10)
C29 0.0232(13) 0.0259(13) 0.0240(13) 0.0071(11) 0.0112(11) 0.0084(11)
C21 0.0229(13) 0.0141(11) 0.0304(14) 0.0027(10) 0.0094(11) 0.0045(10)
C30' 0.0293(14) 0.0209(12) 0.0339(15) 0.0040(11) 0.0176(12) 0.0059(11)
C8 0.0210(12) 0.0225(12) 0.0182(12) 0.0081(10) 0.0115(10) 0.0048(10)
C27 0.0276(14) 0.0289(14) 0.0258(14) -0.0022(11) 0.0121(12) 0.0039(11)
C11 0.0204(13) 0.0395(15) 0.0246(13) 0.0146(12) 0.0109(11) 0.0127(12)
C7 0.0221(12) 0.0165(11) 0.0190(12) 0.0062(10) 0.0088(10) 0.0034(9)
C41 0.0209(13) 0.0283(13) 0.0252(13) 0.0037(11) 0.0071(11) 0.0077(11)
C39 0.0223(13) 0.0317(14) 0.0282(14) 0.0082(11) 0.0097(11) 0.0111(11)
C15 0.0182(12) 0.0189(11) 0.0201(12) 0.0013(10) 0.0029(10) 0.0026(10)
C12 0.0210(12) 0.0267(13) 0.0234(13) 0.0076(10) 0.0127(10) 0.0090(10)
C9' 0.0283(14) 0.0246(13) 0.0227(13) 0.0081(11) 0.0122(11) 0.0077(10)
C40 0.0151(11) 0.0270(13) 0.0214(12) 0.0054(10) 0.0059(10) 0.0091(10)
C22' 0.0211(13) 0.0250(13) 0.0272(14) 0.0002(11) 0.0072(11) 0.0035(11)
C8' 0.0197(12) 0.0242(12) 0.0167(12) 0.0053(10) 0.0086(10) 0.0050(10)
C34' 0.0267(13) 0.0187(11) 0.0237(13) 0.0043(10) 0.0108(11) 0.0094(10)
C10' 0.0277(14) 0.0379(15) 0.0259(14) 0.0168(12) 0.0111(12) 0.0150(12)
C31 0.0299(14) 0.0300(14) 0.0193(13) 0.0003(12) 0.0105(11) 0.0037(11)
C17' 0.0315(15) 0.0200(12) 0.0268(14) 0.0022(11) 0.0155(12) 0.0039(10)
C35 0.0212(13) 0.0247(12) 0.0229(13) 0.0052(10) 0.0086(10) 0.0052(10)
C39' 0.0283(14) 0.0244(13) 0.0321(15) 0.0038(11) 0.0139(12) 0.0070(11)
C23 0.0197(12) 0.0247(13) 0.0234(13) 0.0059(10) 0.0066(10) 0.0070(10)
C40' 0.0191(12) 0.0307(14) 0.0246(13) 0.0075(11) 0.0102(10) 0.0119(11)
C47' 0.0226(13) 0.0346(15) 0.0263(14) 0.0022(12) 0.0079(11) 0.0107(12)
C33 0.0218(13) 0.0387(15) 0.0267(14) 0.0117(12) 0.0084(11) 0.0097(12)
C50' 0.0355(16) 0.0349(15) 0.0324(16) 0.0018(13) 0.0180(13) 0.0127(13)
C5' 0.0275(13) 0.0188(11) 0.0179(12) 0.0024(10) 0.0085(10) 0.0032(10)
C28' 0.0241(13) 0.0180(11) 0.0233(13) 0.0036(10) 0.0099(10) 0.0069(10)
C46 0.0204(12) 0.0178(11) 0.0194(12) 0.0063(10) 0.0052(10) 0.0068(9)
C51' 0.0289(14) 0.0221(12) 0.0265(14) 0.0046(11) 0.0120(11) 0.0080(11)
C49 0.0328(15) 0.0184(12) 0.0261(14) 0.0052(11) 0.0059(12) 0.0068(10)
C9 0.0298(14) 0.0234(12) 0.0240(13) 0.0123(11) 0.0153(11) 0.0084(10)
C18' 0.0502(18) 0.0212(13) 0.0307(15) 0.0117(13) 0.0244(14) 0.0105(11)
C1 0.0240(13) 0.0176(11) 0.0198(12) 0.0037(10) 0.0052(10) -0.0002(10)
C26 0.0379(17) 0.0317(15) 0.0354(17) -0.0075(13) 0.0131(14) 0.0076(13)
C45' 0.0240(13) 0.0326(14) 0.0237(14) 0.0063(11) 0.0073(11) 0.0073(11)
C17 0.0244(13) 0.0173(11) 0.0200(12) 0.0009(10) 0.0057(10) 0.0040(10)
C18 0.0301(14) 0.0223(12) 0.0191(12) 0.0060(11) 0.0059(11) 0.0046(10)
C45 0.0241(13) 0.0281(14) 0.0296(14) 0.0051(11) 0.0090(11) 0.0120(11)
C20 0.0293(14) 0.0159(11) 0.0370(15) 0.0062(11) 0.0165(12) 0.0082(11)
C49' 0.0241(15) 0.0532(19) 0.0417(18) 0.0030(14) 0.0158(13) 0.0153(15)
C6' 0.0182(12) 0.0172(11) 0.0173(12) 0.0025(9) 0.0046(9) 0.0048(9)
C15' 0.0195(12) 0.0221(12) 0.0247(13) 0.0002(10) 0.0047(10) 0.0055(10)
C47 0.0227(13) 0.0219(12) 0.0267(13) 0.0069(10) 0.0089(11) 0.0069(10)
C46' 0.0226(13) 0.0179(11) 0.0221(13) 0.0021(10) 0.0092(10) 0.0047(10)
C3 0.0273(14) 0.0342(14) 0.0227(13) 0.0082(12) 0.0134(11) 0.0059(11)
C14' 0.0146(11) 0.0209(12) 0.0236(13) 0.0012(10) 0.0043(10) 0.0034(10)
C10 0.0304(15) 0.0369(15) 0.0279(14) 0.0217(12) 0.0164(12) 0.0168(12)
C35' 0.0274(14) 0.0240(13) 0.0364(16) 0.0048(11) 0.0158(12) 0.0107(12)
C13 0.0208(12) 0.0230(12) 0.0186(12) 0.0099(10) 0.0115(10) 0.0085(10)
C42 0.0285(15) 0.0387(16) 0.0229(14) 0.0042(13) 0.0075(12) 0.0024(12)
C51 0.0214(13) 0.0205(12) 0.0250(13) 0.0067(10) 0.0075(10) 0.0072(10)
C48 0.0323(15) 0.0225(13) 0.0296(14) 0.0104(11) 0.0128(12) 0.0052(11)
C48' 0.0201(14) 0.0530(19) 0.0377(17) 0.0057(13) 0.0102(13) 0.0173(15)
C19 0.0393(16) 0.0184(12) 0.0272(14) 0.0106(11) 0.0152(12) 0.0103(11)
C7' 0.0214(12) 0.0164(11) 0.0195(12) 0.0049(10) 0.0074(10) 0.0021(9)
C27' 0.0353(16) 0.0222(13) 0.0322(15) -0.0030(12) 0.0155(13) 0.0029(11)
C34 0.0152(11) 0.0210(12) 0.0215(12) 0.0026(10) 0.0066(10) 0.0033(10)
C21' 0.0313(15) 0.0276(13) 0.0222(13) 0.0043(12) 0.0082(11) 0.0095(11)
C38 0.0185(13) 0.0551(19) 0.0352(16) 0.0135(13) 0.0089(12) 0.0165(14)
C44' 0.0286(15) 0.0487(18) 0.0268(15) 0.0099(14) 0.0092(12) 0.0077(13)
C11' 0.0193(13) 0.0474(17) 0.0300(15) 0.0094(13) 0.0068(11) 0.0146(13)
C25 0.0306(15) 0.0225(13) 0.0332(16) -0.0043(12) 0.0055(13) -0.0009(12)
C20' 0.0346(16) 0.0430(17) 0.0262(15) 0.0131(14) 0.0112(13) 0.0146(13)
C2 0.0256(14) 0.0290(13) 0.0193(13) 0.0089(11) 0.0080(11) -0.0010(11)
C37' 0.0430(18) 0.0191(13) 0.0375(17) -0.0028(12) 0.0135(14) 0.0040(12)
C36 0.0271(14) 0.0377(16) 0.0283(15) 0.0045(12) 0.0138(12) 0.0095(12)
C19' 0.0502(19) 0.0371(16) 0.0310(15) 0.0220(14) 0.0230(14) 0.0207(13)
C37 0.0192(14) 0.0530(19) 0.0348(16) 0.0060(13) 0.0147(12) 0.0119(14)
C12' 0.0201(13) 0.0374(15) 0.0297(15) 0.0012(12) 0.0088(11) 0.0127(12)
C31' 0.0466(18) 0.0360(15) 0.0261(15) 0.0120(14) 0.0206(14) 0.0116(12)
C41' 0.0315(15) 0.0332(15) 0.0373(16) 0.0112(13) 0.0165(13) 0.0175(13)
C38' 0.0444(18) 0.0234(13) 0.0382(17) 0.0036(13) 0.0223(14) 0.0049(12)
C50 0.0234(13) 0.0213(12) 0.0288(14) 0.0036(10) 0.0047(11) 0.0098(11)
C24 0.0278(14) 0.0272(13) 0.0234(14) 0.0064(11) 0.0039(11) 0.0002(11)
C13' 0.0195(12) 0.0265(13) 0.0202(12) 0.0046(10) 0.0077(10) 0.0090(10)
C26' 0.049(2) 0.0308(16) 0.052(2) -0.0123(15) 0.0226(17) 0.0021(15)
C36' 0.0295(15) 0.0255(14) 0.0442(18) -0.0018(12) 0.0137(13) 0.0118(13)
C32 0.0282(15) 0.0522(19) 0.0240(14) 0.0112(14) 0.0057(12) 0.0164(13)
C4' 0.0516(19) 0.0256(14) 0.0257(14) 0.0082(13) 0.0212(14) 0.0086(11)
C2' 0.064(2) 0.0265(14) 0.0269(15) 0.0151(15) 0.0172(15) 0.0009(12)
C43 0.0321(16) 0.0507(19) 0.0198(14) 0.0038(14) 0.0039(12) 0.0110(13)
C3' 0.069(2) 0.0355(16) 0.0274(16) 0.0175(16) 0.0284(16) 0.0083(13)
C1' 0.0492(18) 0.0172(12) 0.0246(14) 0.0065(12) 0.0097(13) 0.0008(11)
C43' 0.0285(15) 0.062(2) 0.0289(16) 0.0143(15) 0.0119(13) 0.0187(15)
C33' 0.0298(15) 0.0447(17) 0.0283(15) 0.0130(13) 0.0111(12) 0.0132(13)
C42' 0.0353(17) 0.0503(19) 0.0458(19) 0.0150(15) 0.0195(15) 0.0319(16)
C44 0.0330(16) 0.0431(17) 0.0331(16) 0.0069(14) 0.0059(13) 0.0209(14)
C25' 0.048(2) 0.0349(17) 0.043(2) -0.0162(15) 0.0132(16) -0.0086(15)
C23' 0.047(2) 0.0457(19) 0.0284(16) -0.0171(15) 0.0123(14) 0.0036(14)
B1' 0.0294(17) 0.0341(17) 0.0239(16) 0.0106(14) 0.0065(13) 0.0057(13)
C32' 0.0363(17) 0.064(2) 0.0247(15) 0.0158(16) 0.0066(13) 0.0169(15)
C24' 0.055(2) 0.052(2) 0.0304(18) -0.0179(18) 0.0083(16) -0.0053(15)
B1 0.0291(18) 0.047(2) 0.043(2) 0.0132(16) 0.0050(16) 0.0109(17)

loop_
_atom_type_symbol
_atom_type_scat_dispersion_real
_atom_type_scat_dispersion_imag
_atom_type_scat_Cromer_Mann_a1
_atom_type_scat_Cromer_Mann_a2
_atom_type_scat_Cromer_Mann_a3
_atom_type_scat_Cromer_Mann_a4
_atom_type_scat_Cromer_Mann_b1
_atom_type_scat_Cromer_Mann_b2
_atom_type_scat_Cromer_Mann_b3
_atom_type_scat_Cromer_Mann_b4
_atom_type_scat_Cromer_Mann_c
_atom_type_scat_source
_atom_type_scat_dispersion_source
B 0.00156 0.00068 2.05450 1.33260 1.09790 0.70680 23.21850 1.02100 60.34980 0.14030 -0.19320 'International Tables Volume C Table 6.1.1.4 (pp. 500-502)' brennan
C 0.00313 0.00162 2.31000 1.02000 1.58860 0.86500 20.84390 10.20750 0.56870 51.65120 0.21560 'International Tables Volume C Table 6.1.1.4 (pp. 500-502)' brennan
Cu 0.32831 1.27084 13.33800 7.16760 5.61580 1.67350 3.58280 0.24700 11.39660 64.81260 1.19100 'International Tables Volume C Table 6.1.1.4 (pp. 500-502)' brennan
F 0.01756 0.01033 3.53920 2.64120 1.51700 1.02430 10.28250 4.29440 0.26150 26.14760 0.27760 'International Tables Volume C Table 6.1.1.4 (pp. 500-502)' brennan
H 0.00000 0.00000 0.49300 0.32291 0.14019 0.04081 10.51090 26.12570 3.14236 57.79970 0.00304 'International Tables Volume C Table 6.1.1.4 (pp. 500-502)' brennan
N 0.00612 0.00332 12.21260 3.13220 2.01250 1.16630 0.00570 9.89330 28.99750 0.58260 -11.52900 'International Tables Volume C Table 6.1.1.4 (pp. 500-502)' brennan
P 0.10265 0.09519 6.43450 4.17910 1.78000 1.49080 1.90670 27.15700 0.52600 68.16450 1.11490 'International Tables Volume C Table 6.1.1.4 (pp. 500-502)' brennan

loop_
_geom_angle_atom_site_label_1
_geom_angle_atom_site_label_2
_geom_angle_atom_site_label_3
_geom_angle
_geom_angle_site_symmetry_1
_geom_angle_site_symmetry_3
_geom_angle_publ_flag
P3 Cu1 P5 122.62(2) . . ?
N2 Cu1 P5 126.82(6) . . ?
N2 Cu1 P3 97.01(6) . . ?
N1 Cu1 P5 105.99(6) . . ?
N1 Cu1 P3 116.28(6) . . ?
N1 Cu1 N2 81.88(7) . . ?
P5' Cu1' P3' 124.25(3) . . ?
N2' Cu1' P3' 126.90(6) . . ?
N2' Cu1' P5' 97.91(6) . . ?
N1' Cu1' P3' 105.73(6) . . ?
N1' Cu1' P5' 113.06(7) . . ?
N1' Cu1' N2' 81.30(8) . . ?
C40 P5 Cu1 117.57(8) . . ?
C46 P5 Cu1 107.00(8) . . ?
C46 P5 C40 103.94(11) . . ?
C34 P5 Cu1 121.82(8) . . ?
C34 P5 C40 100.49(11) . . ?
C34 P5 C46 104.02(11) . . ?
C28 P3 Cu1 119.57(8) . . ?
C22 P3 Cu1 116.02(8) . . ?
C22 P3 C28 104.57(11) . . ?
C13 P3 Cu1 107.18(8) . . ?
C13 P3 C28 102.64(11) . . ?
C13 P3 C22 105.23(11) . . ?
C34' P3' Cu1' 105.41(9) . . ?
C40' P3' Cu1' 117.99(9) . . ?
C40' P3' C34' 105.09(12) . . ?
C46' P3' Cu1' 121.67(8) . . ?
C46' P3' C34' 101.44(11) . . ?
C46' P3' C40' 102.96(12) . . ?
C22' P5' Cu1' 113.93(9) . . ?
C28' P5' Cu1' 123.43(9) . . ?
C28' P5' C22' 104.14(12) . . ?
C13' P5' Cu1' 107.24(8) . . ?
C13' P5' C22' 104.30(12) . . ?
C13' P5' C28' 101.66(11) . . ?
C6 N4 C16 124.8(2) . . ?
C15 N4 C16 124.12(19) . . ?
C15 N4 C6 111.12(19) . . ?
C6 N2 Cu1 107.30(13) . . ?
C14 N2 Cu1 115.29(14) . . ?
C14 N2 C6 102.31(17) . . ?
C7 N2 Cu1 111.14(14) . . ?
C7 N2 C6 111.30(18) . . ?
C7 N2 C14 109.17(18) . . ?
C5 N1 Cu1 111.80(15) . . ?
C1 N1 Cu1 125.42(17) . . ?
C1 N1 C5 117.5(2) . . ?
C6' N4' C16' 123.4(2) . . ?
C15' N4' C16' 121.8(2) . . ?
C15' N4' C6' 110.28(19) . . ?
C6' N2' Cu1' 108.27(14) . . ?
C14' N2' Cu1' 115.69(14) . . ?
C14' N2' C6' 101.87(18) . . ?
C7' N2' Cu1' 109.72(14) . . ?
C7' N2' C6' 111.71(18) . . ?
C7' N2' C14' 109.40(18) . . ?
C5' N1' Cu1' 113.06(16) . . ?
C1' N1' Cu1' 126.74(18) . . ?
C1' N1' C5' 117.6(2) . . ?
C21 C16 N4 120.3(2) . . ?
C17 C16 N4 121.9(2) . . ?
C17 C16 C21 117.7(2) . . ?
N2 C6 N4 104.61(18) . . ?
H6 C6 N4 108.90(13) . . ?
H6 C6 N2 108.90(12) . . ?
C5 C6 N4 114.74(19) . . ?
C5 C6 N2 110.61(18) . . ?
C5 C6 H6 108.90(12) . . ?
C29 C30 H30 120.04(16) . . ?
C31 C30 H30 120.04(16) . . ?
C31 C30 C29 119.9(2) . . ?
C6 C5 N1 114.7(2) . . ?
C4 C5 N1 122.8(2) . . ?
C4 C5 C6 122.5(2) . . ?
C29 C28 P3 121.86(19) . . ?
C33 C28 P3 119.86(19) . . ?
C33 C28 C29 118.3(2) . . ?
H14a C14 N2 110.65(12) . . ?
H14b C14 N2 110.65(12) . . ?
H14b C14 H14a 108.8 . . ?
C15 C14 N2 105.44(18) . . ?
C15 C14 H14a 110.65(13) . . ?
C15 C14 H14b 110.65(13) . . ?
C27 C22 P3 123.0(2) . . ?
C23 C22 P3 117.86(18) . . ?
C23 C22 C27 118.9(2) . . ?
H4 C4 C5 120.60(15) . . ?
C3 C4 C5 118.8(2) . . ?
C3 C4 H4 120.60(15) . . ?
C30' C29' H29' 119.68(16) . . ?
C28' C29' H29' 119.68(15) . . ?
C28' C29' C30' 120.6(3) . . ?
C17' C16' N4' 120.1(2) . . ?
C21' C16' N4' 121.9(2) . . ?
C21' C16' C17' 117.9(2) . . ?
C28 C29 C30 121.0(2) . . ?
H29 C29 C30 119.48(16) . . ?
H29 C29 C28 119.48(15) . . ?
H21 C21 C16 119.78(15) . . ?
C20 C21 C16 120.4(2) . . ?
C20 C21 H21 119.78(15) . . ?
H30' C30' C29' 120.18(16) . . ?
C31' C30' C29' 119.6(3) . . ?
C31' C30' H30' 120.18(16) . . ?
C9 C8 C7 118.3(2) . . ?
C13 C8 C7 123.2(2) . . ?
C13 C8 C9 118.5(2) . . ?
H27 C27 C22 119.92(15) . . ?
C26 C27 C22 120.2(3) . . ?
C26 C27 H27 119.92(17) . . ?
C12 C11 H11 120.18(16) . . ?
C10 C11 H11 120.18(16) . . ?
C10 C11 C12 119.6(3) . . ?
C8 C7 N2 113.23(19) . . ?
H7a C7 N2 108.93(12) . . ?
H7a C7 C8 108.93(13) . . ?
H7b C7 N2 108.93(12) . . ?
H7b C7 C8 108.93(13) . . ?
H7b C7 H7a 107.7 . . ?
C40 C41 H41 119.68(15) . . ?
C42 C41 H41 119.68(17) . . ?
C42 C41 C40 120.6(3) . . ?
C34 C39 H39 119.90(15) . . ?
C38 C39 H39 119.90(17) . . ?
C38 C39 C34 120.2(3) . . ?
C14 C15 N4 102.79(18) . . ?
H15a C15 N4 111.21(13) . . ?
H15a C15 C14 111.21(13) . . ?
H15b C15 N4 111.21(13) . . ?
H15b C15 C14 111.21(13) . . ?
H15b C15 H15a 109.1 . . ?
H12 C12 C11 119.47(16) . . ?
C13 C12 C11 121.1(2) . . ?
C13 C12 H12 119.47(14) . . ?
C8' C9' H9' 118.97(15) . . ?
C10' C9' H9' 118.97(16) . . ?
C10' C9' C8' 122.1(2) . . ?
C41 C40 P5 116.90(19) . . ?
C45 C40 P5 123.9(2) . . ?
C45 C40 C41 119.1(2) . . ?
C27' C22' P5' 123.5(2) . . ?
C23' C22' P5' 118.1(2) . . ?
C23' C22' C27' 118.2(3) . . ?
C7' C8' C9' 117.7(2) . . ?
C13' C8' C9' 118.4(2) . . ?
C13' C8' C7' 123.9(2) . . ?
C39' C34' P3' 123.1(2) . . ?
C35' C34' P3' 117.9(2) . . ?
C35' C34' C39' 118.8(2) . . ?
H10' C10' C9' 120.31(16) . . ?
C11' C10' C9' 119.4(3) . . ?
C11' C10' H10' 120.31(16) . . ?
H31 C31 C30 120.40(16) . . ?
C32 C31 C30 119.2(3) . . ?
C32 C31 H31 120.40(16) . . ?
H17' C17' C16' 119.76(16) . . ?
C18' C17' C16' 120.5(3) . . ?
C18' C17' H17' 119.76(17) . . ?
C34 C35 H35 119.88(15) . . ?
C36 C35 H35 119.88(16) . . ?
C36 C35 C34 120.2(3) . . ?
H39' C39' C34' 119.77(16) . . ?
C38' C39' C34' 120.5(3) . . ?
C38' C39' H39' 119.77(17) . . ?
H23 C23 C22 119.46(14) . . ?
C24 C23 C22 121.1(2) . . ?
C24 C23 H23 119.46(16) . . ?
C45' C40' P3' 117.4(2) . . ?
C41' C40' P3' 123.2(2) . . ?
C41' C40' C45' 119.5(3) . . ?
C46' C47' H47' 119.50(15) . . ?
C48' C47' H47' 119.50(17) . . ?
C48' C47' C46' 121.0(3) . . ?
H33 C33 C28 119.55(15) . . ?
C32 C33 C28 120.9(3) . . ?
C32 C33 H33 119.55(17) . . ?
C51' C50' H50' 120.05(17) . . ?
C49' C50' H50' 120.05(17) . . ?
C49' C50' C51' 119.9(3) . . ?
C6' C5' N1' 115.2(2) . . ?
C4' C5' N1' 122.1(2) . . ?
C4' C5' C6' 122.4(2) . . ?
C29' C28' P5' 121.9(2) . . ?
C33' C28' P5' 119.1(2) . . ?
C33' C28' C29' 118.9(2) . . ?
C47 C46 P5 123.31(19) . . ?
C51 C46 P5 117.53(19) . . ?
C51 C46 C47 119.1(2) . . ?
H51' C51' C50' 119.76(17) . . ?
C46' C51' C50' 120.5(3) . . ?
C46' C51' H51' 119.76(16) . . ?
C48 C49 H49 119.74(16) . . ?
C50 C49 H49 119.74(16) . . ?
C50 C49 C48 120.5(2) . . ?
H9 C9 C8 119.05(15) . . ?
C10 C9 C8 121.9(2) . . ?
C10 C9 H9 119.05(16) . . ?
H18' C18' C17' 119.42(17) . . ?
C19' C18' C17' 121.2(3) . . ?
C19' C18' H18' 119.42(16) . . ?
H1 C1 N1 118.47(14) . . ?
C2 C1 N1 123.1(2) . . ?
C2 C1 H1 118.47(15) . . ?
H26 C26 C27 119.87(17) . . ?
C25 C26 C27 120.3(3) . . ?
C25 C26 H26 119.87(16) . . ?
H45' C45' C40' 119.64(15) . . ?
C44' C45' C40' 120.7(3) . . ?
C44' C45' H45' 119.64(18) . . ?
H17 C17 C16 119.60(14) . . ?
C18 C17 C16 120.8(2) . . ?
C18 C17 H17 119.60(15) . . ?
H18 C18 C17 119.56(15) . . ?
C19 C18 C17 120.9(2) . . ?
C19 C18 H18 119.56(16) . . ?
H45 C45 C40 120.09(16) . . ?
C44 C45 C40 119.8(3) . . ?
C44 C45 H45 120.09(17) . . ?
H20 C20 C21 119.19(15) . . ?
C19 C20 C21 121.6(2) . . ?
C19 C20 H20 119.19(15) . . ?
H49' C49' C50' 119.73(17) . . ?
C48' C49' C50' 120.5(3) . . ?
C48' C49' H49' 119.73(18) . . ?
N2' C6' N4' 106.09(18) . . ?
C5' C6' N4' 113.7(2) . . ?
C5' C6' N2' 110.68(19) . . ?
H6' C6' N4' 108.73(13) . . ?
H6' C6' N2' 108.73(12) . . ?
H6' C6' C5' 108.73(13) . . ?
H15c C15' N4' 111.26(13) . . ?
H15d C15' N4' 111.26(14) . . ?
H15d C15' H15c 109.2 . . ?
C14' C15' N4' 102.55(19) . . ?
C14' C15' H15c 111.26(13) . . ?
C14' C15' H15d 111.26(14) . . ?
H47 C47 C46 120.20(15) . . ?
C48 C47 C46 119.6(2) . . ?
C48 C47 H47 120.20(16) . . ?
C47' C46' P3' 121.62(19) . . ?
C51' C46' P3' 119.3(2) . . ?
C51' C46' C47' 118.8(2) . . ?
H3 C3 C4 120.49(15) . . ?
C2 C3 C4 119.0(2) . . ?
C2 C3 H3 120.49(15) . . ?
C15' C14' N2' 105.06(19) . . ?
H14c C14' N2' 110.73(12) . . ?
H14c C14' C15' 110.73(14) . . ?
H14d C14' N2' 110.73(12) . . ?
H14d C14' C15' 110.73(14) . . ?
H14d C14' H14c 108.8 . . ?
C9 C10 C11 119.6(2) . . ?
H10 C10 C11 120.20(16) . . ?
H10 C10 C9 120.20(16) . . ?
H35' C35' C34' 119.65(16) . . ?
C36' C35' C34' 120.7(3) . . ?
C36' C35' H35' 119.65(17) . . ?
C8 C13 P3 118.66(19) . . ?
C12 C13 P3 122.00(19) . . ?
C12 C13 C8 119.3(2) . . ?
H42 C42 C41 120.13(17) . . ?
C43 C42 C41 119.7(3) . . ?
C43 C42 H42 120.13(17) . . ?
H51 C51 C46 119.51(15) . . ?
C50 C51 C46 121.0(2) . . ?
C50 C51 H51 119.51(16) . . ?
C47 C48 C49 120.4(3) . . ?
H48 C48 C49 119.78(16) . . ?
H48 C48 C47 119.78(16) . . ?
C49' C48' C47' 119.3(3) . . ?
H48' C48' C47' 120.37(17) . . ?
H48' C48' C49' 120.37(18) . . ?
C20 C19 C18 118.5(2) . . ?
H19 C19 C18 120.75(16) . . ?
H19 C19 C20 120.75(15) . . ?
C8' C7' N2' 113.03(19) . . ?
H7'a C7' N2' 108.98(12) . . ?
H7'a C7' C8' 108.98(13) . . ?
H7'b C7' N2' 108.98(12) . . ?
H7'b C7' C8' 108.98(13) . . ?
H7'b C7' H7'a 107.8 . . ?
H27' C27' C22' 119.83(16) . . ?
C26' C27' C22' 120.3(3) . . ?
C26' C27' H27' 119.83(19) . . ?
C39 C34 P5 120.82(19) . . ?
C35 C34 P5 119.79(19) . . ?
C35 C34 C39 119.4(2) . . ?
H21' C21' C16' 119.69(15) . . ?
C20' C21' C16' 120.6(3) . . ?
C20' C21' H21' 119.69(17) . . ?
H38 C38 C39 120.21(17) . . ?
C37 C38 C39 119.6(3) . . ?
C37 C38 H38 120.21(17) . . ?
H44' C44' C45' 120.38(18) . . ?
C43' C44' C45' 119.2(3) . . ?
C43' C44' H44' 120.38(19) . . ?
H11' C11' C10' 120.38(16) . . ?
C12' C11' C10' 119.2(3) . . ?
C12' C11' H11' 120.38(17) . . ?
H25 C25 C26 119.90(16) . . ?
C24 C25 C26 120.2(3) . . ?
C24 C25 H25 119.90(16) . . ?
H20' C20' C21' 119.54(17) . . ?
C19' C20' C21' 120.9(3) . . ?
C19' C20' H20' 119.54(18) . . ?
C3 C2 C1 118.8(2) . . ?
H2 C2 C1 120.62(15) . . ?
H2 C2 C3 120.62(15) . . ?
C38' C37' H37' 119.97(17) . . ?
C36' C37' H37' 119.97(17) . . ?
C36' C37' C38' 120.1(3) . . ?
H36 C36 C35 120.14(16) . . ?
C37 C36 C35 119.7(3) . . ?
C37 C36 H36 120.14(17) . . ?
C20' C19' C18' 118.9(3) . . ?
H19' C19' C18' 120.55(16) . . ?
H19' C19' C20' 120.55(18) . . ?
C36 C37 C38 120.9(3) . . ?
H37 C37 C38 119.57(17) . . ?
H37 C37 C36 119.57(17) . . ?
H12' C12' C11' 119.05(17) . . ?
C13' C12' C11' 121.9(3) . . ?
C13' C12' H12' 119.05(16) . . ?
H31' C31' C30' 119.83(16) . . ?
C32' C31' C30' 120.3(3) . . ?
C32' C31' H31' 119.83(18) . . ?
H41' C41' C40' 120.44(17) . . ?
C42' C41' C40' 119.1(3) . . ?
C42' C41' H41' 120.44(18) . . ?
C37' C38' C39' 120.2(3) . . ?
H38' C38' C39' 119.89(17) . . ?
H38' C38' C37' 119.89(17) . . ?
C51 C50 C49 119.4(2) . . ?
H50 C50 C49 120.32(16) . . ?
H50 C50 C51 120.32(16) . . ?
C25 C24 C23 119.4(3) . . ?
H24 C24 C23 120.31(16) . . ?
H24 C24 C25 120.31(16) . . ?
C8' C13' P5' 119.16(19) . . ?
C12' C13' P5' 121.8(2) . . ?
C12' C13' C8' 119.0(2) . . ?
H26' C26' C27' 119.67(19) . . ?
C25' C26' C27' 120.7(3) . . ?
C25' C26' H26' 119.67(19) . . ?
C37' C36' C35' 119.8(3) . . ?
H36' C36' C35' 120.11(17) . . ?
H36' C36' C37' 120.11(17) . . ?
C33 C32 C31 120.7(3) . . ?
H32 C32 C31 119.67(16) . . ?
H32 C32 C33 119.67(17) . . ?
H4' C4' C5' 120.42(15) . . ?
C3' C4' C5' 119.2(3) . . ?
C3' C4' H4' 120.42(17) . . ?
C3' C2' H2' 120.63(17) . . ?
C1' C2' H2' 120.63(16) . . ?
C1' C2' C3' 118.7(3) . . ?
H43 C43 C42 119.77(17) . . ?
C44 C43 C42 120.5(3) . . ?
C44 C43 H43 119.77(17) . . ?
C2' C3' C4' 119.2(3) . . ?
H3' C3' C4' 120.42(17) . . ?
H3' C3' C2' 120.42(17) . . ?
C2' C1' N1' 123.2(3) . . ?
H1' C1' N1' 118.42(15) . . ?
H1' C1' C2' 118.42(16) . . ?
H43' C43' C44' 119.27(19) . . ?
C42' C43' C44' 121.5(3) . . ?
C42' C43' H43' 119.27(18) . . ?
H33' C33' C28' 119.83(16) . . ?
C32' C33' C28' 120.3(3) . . ?
C32' C33' H33' 119.83(18) . . ?
C43' C42' C41' 120.0(3) . . ?
H42' C42' C41' 120.00(18) . . ?
H42' C42' C43' 120.00(18) . . ?
C43 C44 C45 120.2(3) . . ?
H44 C44 C45 119.91(17) . . ?
H44 C44 C43 119.91(17) . . ?
H25' C25' C26' 120.28(19) . . ?
C24' C25' C26' 119.4(3) . . ?
C24' C25' H25' 120.3(2) . . ?
H23' C23' C22' 119.54(17) . . ?
C24' C23' C22' 120.9(3) . . ?
C24' C23' H23' 119.5(2) . . ?
F3' B1' F4' 109.6(2) . . ?
F1' B1' F4' 108.8(3) . . ?
F1' B1' F3' 109.0(3) . . ?
F2' B1' F4' 108.9(2) . . ?
F2' B1' F3' 110.0(3) . . ?
F2' B1' F1' 110.5(3) . . ?
C33' C32' C31' 120.2(3) . . ?
H32' C32' C31' 119.92(18) . . ?
H32' C32' C33' 119.92(18) . . ?
C23' C24' C25' 120.4(3) . . ?
H24' C24' C25' 119.8(2) . . ?
H24' C24' C23' 119.8(2) . . ?
F3 B1 F2 109.2(3) . . ?
F4 B1 F2 108.3(3) . . ?
F4 B1 F3 108.9(3) . . ?
F1 B1 F2 108.8(3) . . ?
F1 B1 F3 112.7(3) . . ?
F1 B1 F4 108.8(3) . . ?

loop_
_geom_bond_atom_site_label_1
_geom_bond_atom_site_label_2
_geom_bond_distance
_geom_bond_site_symmetry_2
_geom_bond_publ_flag
Cu1 P5 2.2396(7) . ?
Cu1 P3 2.2489(7) . ?
Cu1 N2 2.1428(19) . ?
Cu1 N1 2.103(2) . ?
Cu1' P3' 2.2390(7) . ?
Cu1' P5' 2.2569(7) . ?
Cu1' N2' 2.1371(19) . ?
Cu1' N1' 2.097(2) . ?
P5 C40 1.820(3) . ?
P5 C46 1.829(2) . ?
P5 C34 1.831(2) . ?
P3 C28 1.828(2) . ?
P3 C22 1.824(2) . ?
P3 C13 1.832(2) . ?
P3' C34' 1.835(3) . ?
P3' C40' 1.822(3) . ?
P3' C46' 1.828(3) . ?
P5' C22' 1.826(3) . ?
P5' C28' 1.826(3) . ?
P5' C13' 1.835(3) . ?
F4' B1' 1.385(4) . ?
F3' B1' 1.396(4) . ?
F2 B1 1.404(4) . ?
F3 B1 1.367(4) . ?
N4 C16 1.376(3) . ?
N4 C6 1.451(3) . ?
N4 C15 1.452(3) . ?
F1' B1' 1.386(4) . ?
N2 C6 1.481(3) . ?
N2 C14 1.497(3) . ?
N2 C7 1.506(3) . ?
F2' B1' 1.386(4) . ?
F4 B1 1.408(4) . ?
N1 C5 1.352(3) . ?
N1 C1 1.344(3) . ?
N4' C16' 1.383(3) . ?
N4' C6' 1.456(3) . ?
N4' C15' 1.464(3) . ?
N2' C6' 1.478(3) . ?
N2' C14' 1.500(3) . ?
N2' C7' 1.505(3) . ?
F1 B1 1.369(4) . ?
N1' C5' 1.349(3) . ?
N1' C1' 1.352(3) . ?
C16 C21 1.402(3) . ?
C16 C17 1.410(3) . ?
C6 H6 0.9800 . ?
C6 C5 1.523(3) . ?
C30 H30 0.9300 . ?
C30 C29 1.394(4) . ?
C30 C31 1.383(4) . ?
C5 C4 1.382(3) . ?
C28 C29 1.393(3) . ?
C28 C33 1.384(4) . ?
C14 H14a 0.9700 . ?
C14 H14b 0.9700 . ?
C14 C15 1.534(3) . ?
C22 C27 1.394(3) . ?
C22 C23 1.396(3) . ?
C4 H4 0.9300 . ?
C4 C3 1.391(4) . ?
C29' H29' 0.9300 . ?
C29' C30' 1.389(4) . ?
C29' C28' 1.398(4) . ?
C16' C17' 1.407(3) . ?
C16' C21' 1.400(4) . ?
C29 H29 0.9300 . ?
C21 H21 0.9300 . ?
C21 C20 1.385(4) . ?
C30' H30' 0.9300 . ?
C30' C31' 1.381(4) . ?
C8 C7 1.513(3) . ?
C8 C9 1.390(3) . ?
C8 C13 1.415(3) . ?
C27 H27 0.9300 . ?
C27 C26 1.391(4) . ?
C11 H11 0.9300 . ?
C11 C12 1.396(4) . ?
C11 C10 1.383(4) . ?
C7 H7a 0.9700 . ?
C7 H7b 0.9700 . ?
C41 H41 0.9300 . ?
C41 C40 1.401(4) . ?
C41 C42 1.384(4) . ?
C39 H39 0.9300 . ?
C39 C34 1.402(4) . ?
C39 C38 1.391(4) . ?
C15 H15a 0.9700 . ?
C15 H15b 0.9700 . ?
C12 H12 0.9300 . ?
C12 C13 1.394(3) . ?
C9' H9' 0.9300 . ?
C9' C8' 1.387(4) . ?
C9' C10' 1.391(4) . ?
C40 C45 1.395(3) . ?
C22' C27' 1.386(4) . ?
C22' C23' 1.391(4) . ?
C8' C7' 1.510(3) . ?
C8' C13' 1.409(3) . ?
C34' C39' 1.387(4) . ?
C34' C35' 1.399(4) . ?
C10' H10' 0.9300 . ?
C10' C11' 1.382(4) . ?
C31 H31 0.9300 . ?
C31 C32 1.387(4) . ?
C17' H17' 0.9300 . ?
C17' C18' 1.384(4) . ?
C35 H35 0.9300 . ?
C35 C34 1.389(3) . ?
C35 C36 1.393(4) . ?
C39' H39' 0.9300 . ?
C39' C38' 1.388(4) . ?
C23 H23 0.9300 . ?
C23 C24 1.385(4) . ?
C40' C45' 1.405(4) . ?
C40' C41' 1.394(4) . ?
C47' H47' 0.9300 . ?
C47' C46' 1.390(4) . ?
C47' C48' 1.388(4) . ?
C33 H33 0.9300 . ?
C33 C32 1.384(4) . ?
C50' H50' 0.9300 . ?
C50' C51' 1.386(4) . ?
C50' C49' 1.382(4) . ?
C5' C6' 1.519(3) . ?
C5' C4' 1.384(4) . ?
C28' C33' 1.390(4) . ?
C46 C47 1.398(3) . ?
C46 C51 1.398(3) . ?
C51' H51' 0.9300 . ?
C51' C46' 1.395(4) . ?
C49 H49 0.9300 . ?
C49 C48 1.384(4) . ?
C49 C50 1.382(4) . ?
C9 H9 0.9300 . ?
C9 C10 1.390(4) . ?
C18' H18' 0.9300 . ?
C18' C19' 1.387(4) . ?
C1 H1 0.9300 . ?
C1 C2 1.387(4) . ?
C26 H26 0.9300 . ?
C26 C25 1.383(4) . ?
C45' H45' 0.9300 . ?
C45' C44' 1.391(4) . ?
C17 H17 0.9300 . ?
C17 C18 1.380(3) . ?
C18 H18 0.9300 . ?
C18 C19 1.394(4) . ?
C45 H45 0.9300 . ?
C45 C44 1.395(4) . ?
C20 H20 0.9300 . ?
C20 C19 1.379(4) . ?
C49' H49' 0.9300 . ?
C49' C48' 1.386(4) . ?
C6' H6' 0.9800 . ?
C15' H15c 0.9700 . ?
C15' H15d 0.9700 . ?
C15' C14' 1.532(3) . ?
C47 H47 0.9300 . ?
C47 C48 1.395(4) . ?
C3 H3 0.9300 . ?
C3 C2 1.379(4) . ?
C14' H14c 0.9700 . ?
C14' H14d 0.9700 . ?
C10 H10 0.9300 . ?
C35' H35' 0.9300 . ?
C35' C36' 1.381(4) . ?
C42 H42 0.9300 . ?
C42 C43 1.384(4) . ?
C51 H51 0.9300 . ?
C51 C50 1.389(4) . ?
C48 H48 0.9300 . ?
C48' H48' 0.9300 . ?
C19 H19 0.9300 . ?
C7' H7'a 0.9700 . ?
C7' H7'b 0.9700 . ?
C27' H27' 0.9300 . ?
C27' C26' 1.394(4) . ?
C21' H21' 0.9300 . ?
C21' C20' 1.394(4) . ?
C38 H38 0.9300 . ?
C38 C37 1.382(4) . ?
C44' H44' 0.9300 . ?
C44' C43' 1.373(4) . ?
C11' H11' 0.9300 . ?
C11' C12' 1.388(4) . ?
C25 H25 0.9300 . ?
C25 C24 1.393(4) . ?
C20' H20' 0.9300 . ?
C20' C19' 1.378(4) . ?
C2 H2 0.9300 . ?
C37' H37' 0.9300 . ?
C37' C38' 1.378(4) . ?
C37' C36' 1.389(4) . ?
C36 H36 0.9300 . ?
C36 C37 1.384(4) . ?
C19' H19' 0.9300 . ?
C37 H37 0.9300 . ?
C12' H12' 0.9300 . ?
C12' C13' 1.388(4) . ?
C31' H31' 0.9300 . ?
C31' C32' 1.382(4) . ?
C41' H41' 0.9300 . ?
C41' C42' 1.411(4) . ?
C38' H38' 0.9300 . ?
C50 H50 0.9300 . ?
C24 H24 0.9300 . ?
C26' H26' 0.9300 . ?
C26' C25' 1.369(5) . ?
C36' H36' 0.9300 . ?
C32 H32 0.9300 . ?
C4' H4' 0.9300 . ?
C4' C3' 1.385(4) . ?
C2' H2' 0.9300 . ?
C2' C3' 1.376(4) . ?
C2' C1' 1.376(4) . ?
C43 H43 0.9300 . ?
C43 C44 1.383(4) . ?
C3' H3' 0.9300 . ?
C1' H1' 0.9300 . ?
C43' H43' 0.9300 . ?
C43' C42' 1.378(5) . ?
C33' H33' 0.9300 . ?
C33' C32' 1.389(4) . ?
C42' H42' 0.9300 . ?
C44 H44 0.9300 . ?
C25' H25' 0.9300 . ?
C25' C24' 1.375(5) . ?
C23' H23' 0.9300 . ?
C23' C24' 1.381(4) . ?
C32' H32' 0.9300 . ?
C24' H24' 0.9300 . ?

loop_
_geom_torsion_atom_site_label_1
_geom_torsion_atom_site_label_2
_geom_torsion_atom_site_label_3
_geom_torsion_atom_site_label_4
_geom_torsion
_geom_torsion_site_symmetry_1
_geom_torsion_site_symmetry_2
_geom_torsion_site_symmetry_3
_geom_torsion_site_symmetry_4
_geom_torsion_publ_flag
Cu1 N2 C6 N4 -157.02(15) . . . . ?
Cu1 N2 C6 C5 -32.96(14) . . . . ?
Cu1 N2 C14 C15 151.66(17) . . . . ?
Cu1 N2 C7 C8 -70.96(15) . . . . ?
Cu1 N1 C5 C6 -28.96(16) . . . . ?
Cu1 N1 C5 C4 153.15(16) . . . . ?
Cu1 N1 C1 C2 -151.3(2) . . . . ?
Cu1' N2' C6' N4' 155.52(15) . . . . ?
Cu1' N2' C6' C5' 31.69(15) . . . . ?
Cu1' N2' C14' C15' -154.79(18) . . . . ?
Cu1' N2' C7' C8' 73.37(15) . . . . ?
Cu1' N1' C5' C6' 24.66(18) . . . . ?
Cu1' N1' C5' C4' -161.3(2) . . . . ?
Cu1' N1' C1' C2' 160.9(3) . . . . ?
P5 C40 C41 C42 -176.5(2) . . . . ?
P5 C40 C45 C44 176.9(2) . . . . ?
P5 C46 C47 C48 -177.6(2) . . . . ?
P5 C46 C51 C50 177.94(19) . . . . ?
P5 C34 C39 C38 -179.3(2) . . . . ?
P5 C34 C35 C36 178.6(2) . . . . ?
P3 C28 C29 C30 -177.64(19) . . . . ?
P3 C28 C33 C32 178.4(2) . . . . ?
P3 C22 C27 C26 -174.5(2) . . . . ?
P3 C22 C23 C24 176.45(19) . . . . ?
P3 C13 C8 C7 2.2(2) . . . . ?
P3 C13 C8 C9 -179.61(18) . . . . ?
P3 C13 C12 C11 179.50(19) . . . . ?
P3' C34' C39' C38' 174.4(2) . . . . ?
P3' C34' C35' C36' -173.9(2) . . . . ?
P3' C40' C45' C44' 179.3(2) . . . . ?
P3' C40' C41' C42' -179.4(2) . . . . ?
P3' C46' C47' C48' -170.3(2) . . . . ?
P3' C46' C51' C50' 171.3(2) . . . . ?
P5' C22' C27' C26' 177.1(3) . . . . ?
P5' C22' C23' C24' -176.6(3) . . . . ?
P5' C28' C29' C30' 178.53(19) . . . . ?
P5' C28' C33' C32' -177.8(2) . . . . ?
P5' C13' C8' C9' 179.90(19) . . . . ?
P5' C13' C8' C7' -2.2(2) . . . . ?
P5' C13' C12' C11' -178.7(2) . . . . ?
N4 C16 C21 C20 178.3(2) . . . . ?
N4 C16 C17 C18 -179.7(2) . . . . ?
N4 C6 N2 C14 -35.29(19) . . . . ?
N4 C6 N2 C7 81.19(19) . . . . ?
N4 C6 C5 N1 160.9(2) . . . . ?
N4 C6 C5 C4 -21.2(3) . . . . ?
N4 C15 C14 N2 -22.1(2) . . . . ?
N2 C6 C5 N1 42.9(2) . . . . ?
N2 C6 C5 C4 -139.20(19) . . . . ?
N2 C7 C8 C9 -112.3(2) . . . . ?
N2 C7 C8 C13 65.9(2) . . . . ?
N1 C5 C4 C3 2.1(3) . . . . ?
N1 C1 C2 C3 1.5(3) . . . . ?
N4' C16' C17' C18' -178.7(2) . . . . ?
N4' C16' C21' C20' 179.5(3) . . . . ?
N4' C6' N2' C14' 33.1(2) . . . . ?
N4' C6' N2' C7' -83.6(2) . . . . ?
N4' C6' C5' N1' -158.0(2) . . . . ?
N4' C6' C5' C4' 28.0(3) . . . . ?
N4' C15' C14' N2' 27.8(2) . . . . ?
N2' C6' C5' N1' -38.7(2) . . . . ?
N2' C6' C5' C4' 147.3(2) . . . . ?
N2' C7' C8' C9' 112.0(2) . . . . ?
N2' C7' C8' C13' -65.8(2) . . . . ?
N1' C5' C4' C3' -2.5(3) . . . . ?
N1' C1' C2' C3' -1.8(4) . . . . ?
C16 C21 C20 C19 1.3(3) . . . . ?
C16 C17 C18 C19 1.5(3) . . . . ?
C6 C5 C4 C3 -175.6(2) . . . . ?
C30 C29 C28 C33 1.9(3) . . . . ?
C30 C31 C32 C33 1.6(3) . . . . ?
C5 C4 C3 C2 0.4(3) . . . . ?
C28 C33 C32 C31 -0.7(3) . . . . ?
C22 C27 C26 C25 -1.3(3) . . . . ?
C22 C23 C24 C25 -2.1(3) . . . . ?
C4 C3 C2 C1 -2.1(3) . . . . ?
C29' C30' C31' C32' -0.9(3) . . . . ?
C29' C28' C33' C32' -0.4(3) . . . . ?
C16' C17' C18' C19' 0.0(3) . . . . ?
C16' C21' C20' C19' -1.6(3) . . . . ?
C21 C20 C19 C18 -0.6(3) . . . . ?
C30' C31' C32' C33' 1.7(3) . . . . ?
C8 C9 C10 C11 -0.8(3) . . . . ?
C8 C13 C12 C11 -0.9(3) . . . . ?
C27 C26 C25 C24 0.7(4) . . . . ?
C41 C40 C45 C44 -0.4(3) . . . . ?
C41 C42 C43 C44 -0.2(3) . . . . ?
C39 C34 C35 C36 -0.8(3) . . . . ?
C39 C38 C37 C36 0.2(4) . . . . ?
C9' C8' C13' C12' -0.2(3) . . . . ?
C9' C10' C11' C12' 0.3(3) . . . . ?
C40 C45 C44 C43 -0.5(3) . . . . ?
C22' C27' C26' C25' -1.5(4) . . . . ?
C22' C23' C24' C25' -0.1(4) . . . . ?
C8' C13' C12' C11' 1.4(3) . . . . ?
C34' C39' C38' C37' -0.9(3) . . . . ?
C34' C35' C36' C37' -0.7(3) . . . . ?
C10' C11' C12' C13' -1.4(3) . . . . ?
C17' C18' C19' C20' 0.5(3) . . . . ?
C35 C36 C37 C38 -1.0(3) . . . . ?
C39' C38' C37' C36' 1.3(4) . . . . ?
C23 C24 C25 C26 1.0(3) . . . . ?
C40' C45' C44' C43' 0.2(3) . . . . ?
C40' C41' C42' C43' 0.1(3) . . . . ?
C47' C46' C51' C50' -1.8(3) . . . . ?
C47' C48' C49' C50' -1.0(4) . . . . ?
C5' C4' C3' C2' 1.1(4) . . . . ?
C28' C33' C32' C31' -1.1(3) . . . . ?
C46 C47 C48 C49 -0.2(3) . . . . ?
C46 C51 C50 C49 -0.1(3) . . . . ?
C18' C19' C20' C21' 0.3(3) . . . . ?
C45' C44' C43' C42' 0.3(3) . . . . ?
C17 C18 C19 C20 -0.8(3) . . . . ?
C45 C44 C43 C42 0.8(4) . . . . ?
C35' C36' C37' C38' -0.5(3) . . . . ?
C27' C26' C25' C24' -0.3(4) . . . . ?
C44' C43' C42' C41' -0.5(3) . . . . ?
C26' C25' C24' C23' 1.1(5) . . . . ?
C4' C3' C2' C1' 0.9(4) . . . . ?

loop_
_smtbx_masks_void_nr
_smtbx_masks_void_average_x
_smtbx_masks_void_average_y
_smtbx_masks_void_average_z
_smtbx_masks_void_volume
_smtbx_masks_void_count_electrons
_smtbx_masks_void_content
1 -0.746 -0.932 0.000 655.1 182.8 '5 DCM'
2 0.500 0.500 0.500 220.8 101.2 '3 DCM'
